data_1519378
loop_
_publ_author_name
'Bedin, Michele'
'Karim, Alavi'
'Reitti, Marcus'
'Carlsson, Anna-Carin C.'
'Topi\'c, Filip'
'Cetina, Mario'
'Pan, Fangfang'
'Havel, Vaclav'
'Al-Ameri, Fatima'
'Sindelar, Vladimir'
'Rissanen, Kari'
'Gr\"afenstein, J\"urgen'
'Erd\'elyi, M\'at\'e'

_publ_section_title
;
 Counterion influence on the N--I--N halogen bond
;
_journal_issue 7
_journal_name_full 'Chem. Sci.'
_journal_page_first 3746
_journal_paper_doi 10.1039/C5SC01053E
_journal_volume 6
_journal_year 2015
_chemical_formula_moiety 'C10 H10 Ag N2 +, C7 H7 O3 S -'
_chemical_formula_sum 'C17 H17 Ag N2 O3 S'
_chemical_formula_weight 437.25
_chemical_name_systematic '[bis(pyridine)silver]tosylate'
_space_group_crystal_system monoclinic
_space_group_IT_number 14
_space_group_name_Hall '-P 2ybc'
_space_group_name_H-M_alt 'P 1 21/c 1'
_symmetry_space_group_name_Hall '-P 2ybc'
_symmetry_space_group_name_H-M 'P 1 21/c 1'
_atom_sites_solution_hydrogens geom
_atom_sites_solution_primary iterative
_atom_sites_solution_secondary difmap
_audit_creation_method SHELXL-2013
_audit_update_record
;
2015-03-23 deposited with the CCDC.
2015-04-20 downloaded from the CCDC.
;
_cell_angle_alpha 90
_cell_angle_beta 100.033(2)
_cell_angle_gamma 90
_cell_formula_units_Z 4
_cell_length_a 9.8088(2)
_cell_length_b 15.4242(3)
_cell_length_c 11.5973(3)
_cell_measurement_reflns_used 4645
_cell_measurement_temperature 173.0(1)
_cell_measurement_theta_max 28.9390
_cell_measurement_theta_min 4.0390
_cell_volume 1727.76(7)
_computing_cell_refinement
;
CrysAlisPro, Agilent Technologies,
Version 1.171.36.28 (release 01-02-2013 CrysAlis171 .NET)
(compiled Feb  1 2013,16:14:44)
;
_computing_data_collection
;
CrysAlisPro, Agilent Technologies,
Version 1.171.36.28 (release 01-02-2013 CrysAlis171 .NET)
(compiled Feb  1 2013,16:14:44)
;
_computing_data_reduction
;
CrysAlisPro, Agilent Technologies,
Version 1.171.36.28 (release 01-02-2013 CrysAlis171 .NET)
(compiled Feb  1 2013,16:14:44)
;
_computing_publication_material 'WinGX (Farrugia, 2012)'
_computing_structure_refinement 'SHELXL-2013 (Sheldrick, 2008)'
_computing_structure_solution 'Superflip (Palatinus & Chapuis, 2007)'
_diffrn_ambient_temperature 173.0(1)
_diffrn_detector_area_resol_mean 5.1977
_diffrn_measured_fraction_theta_full 0.992
_diffrn_measured_fraction_theta_max 0.992
_diffrn_measurement_device_type 'SuperNova, Dual, Cu at zero, Atlas'
_diffrn_measurement_method '\w scans'
_diffrn_radiation_monochromator mirror
_diffrn_radiation_source 'SuperNova (Mo) X-ray Source'
_diffrn_radiation_type MoK\a
_diffrn_radiation_wavelength 0.71073
_diffrn_reflns_av_R_equivalents 0.0175
_diffrn_reflns_av_unetI/netI 0.0248
_diffrn_reflns_laue_measured_fraction_full 0.992
_diffrn_reflns_laue_measured_fraction_max 0.992
_diffrn_reflns_limit_h_max 11
_diffrn_reflns_limit_h_min -11
_diffrn_reflns_limit_k_max 18
_diffrn_reflns_limit_k_min -17
_diffrn_reflns_limit_l_max 13
_diffrn_reflns_limit_l_min -9
_diffrn_reflns_number 6508
_diffrn_reflns_point_group_measured_fraction_full 0.992
_diffrn_reflns_point_group_measured_fraction_max 0.992
_diffrn_reflns_theta_full 25.250
_diffrn_reflns_theta_max 25.245
_diffrn_reflns_theta_min 3.269
_exptl_absorpt_coefficient_mu 1.305
_exptl_absorpt_correction_T_max 1.00000
_exptl_absorpt_correction_T_min 0.95579
_exptl_absorpt_correction_type multi-scan
_exptl_absorpt_process_details
;
CrysAlisPro, Agilent Technologies,
Version 1.171.36.28 (release 01-02-2013 CrysAlis171 .NET)
(compiled Feb  1 2013,16:14:44)
Empirical absorption correction using spherical harmonics,
implemented in SCALE3 ABSPACK scaling algorithm.
;
_exptl_crystal_colour colourless
_exptl_crystal_density_diffrn 1.681
_exptl_crystal_density_method 'not measured'
_exptl_crystal_description block
_exptl_crystal_F_000 880
_exptl_crystal_size_max 0.270
_exptl_crystal_size_mid 0.238
_exptl_crystal_size_min 0.113
_refine_diff_density_max 0.416
_refine_diff_density_min -0.433
_refine_diff_density_rms 0.054
_refine_ls_extinction_method none
_refine_ls_goodness_of_fit_ref 1.048
_refine_ls_hydrogen_treatment constr
_refine_ls_matrix_type full
_refine_ls_number_parameters 218
_refine_ls_number_reflns 3090
_refine_ls_number_restraints 0
_refine_ls_restrained_S_all 1.048
_refine_ls_R_factor_all 0.0243
_refine_ls_R_factor_gt 0.0214
_refine_ls_shift/su_max 0.001
_refine_ls_shift/su_mean 0.000
_refine_ls_structure_factor_coef Fsqd
_refine_ls_weighting_details 'w=1/[\s^2^(Fo^2^)+(0.0174P)^2^+1.0295P] where P=(Fo^2^+2Fc^2^)/3'
_refine_ls_weighting_scheme calc
_refine_ls_wR_factor_gt 0.0488
_refine_ls_wR_factor_ref 0.0504
_reflns_Friedel_coverage 0.000
_reflns_number_gt 2838
_reflns_number_total 3090
_reflns_threshold_expression 'I > 2\s(I)'
_cod_data_source_file c5sc01053e2.cif
_cod_data_source_block 6-Ag
_cod_depositor_comments 'Adding full bibliography for 1519367--1519381.cif.'
_cod_database_code 1519378
_shelx_space_group_comment
;
The symmetry employed for this shelxl refinement is uniquely defined
by the following loop, which should always be used as a source of
symmetry information in preference to the above space-group names.
They are only intended as comments.
;
_shelx_estimated_absorpt_t_min 0.720
_shelx_estimated_absorpt_t_max 0.867
_shelxl_version_number 2013-4

loop_
_space_group_symop_operation_xyz
'x, y, z'
'-x, y+1/2, -z+1/2'
'-x, -y, -z'
'x, -y-1/2, z-1/2'

loop_
_atom_site_label
_atom_site_type_symbol
_atom_site_fract_x
_atom_site_fract_y
_atom_site_fract_z
_atom_site_U_iso_or_equiv
_atom_site_adp_type
_atom_site_occupancy
_atom_site_site_symmetry_order
_atom_site_calc_flag
_atom_site_refinement_flags_posn
_atom_site_refinement_flags_adp
C2A C 0.9411(2) 0.53390(15) 0.2761(2) 0.0311(5) Uani 1 1 d . .
H2A H 1.0298 0.5401 0.2547 0.037 Uiso 1 1 calc R U
C3A C 0.9217(3) 0.56335(17) 0.3844(2) 0.0416(6) Uani 1 1 d . .
H3A H 0.9958 0.5898 0.4362 0.050 Uiso 1 1 calc R U
C4A C 0.7936(3) 0.55392(16) 0.4168(2) 0.0411(6) Uani 1 1 d . .
H4A H 0.7786 0.5726 0.4917 0.049 Uiso 1 1 calc R U
C5A C 0.6889(2) 0.51718(15) 0.3392(2) 0.0335(5) Uani 1 1 d . .
H5A H 0.5994 0.5105 0.3589 0.040 Uiso 1 1 calc R U
C6A C 0.7148(2) 0.48997(15) 0.2321(2) 0.0302(5) Uani 1 1 d . .
H6A H 0.6409 0.4651 0.1783 0.036 Uiso 1 1 calc R U
C8A C 0.8467(2) 0.30234(15) -0.1647(2) 0.0312(5) Uani 1 1 d . .
H8A H 0.7562 0.3262 -0.1826 0.037 Uiso 1 1 calc R U
C9A C 0.8836(3) 0.23779(16) -0.2360(2) 0.0395(6) Uani 1 1 d . .
H9A H 0.8192 0.2175 -0.3012 0.047 Uiso 1 1 calc R U
C10A C 1.0154(3) 0.20308(15) -0.2112(2) 0.0381(6) Uani 1 1 d . .
H10A H 1.0432 0.1585 -0.2587 0.046 Uiso 1 1 calc R U
C11A C 1.1051(2) 0.23444(15) -0.1166(2) 0.0352(6) Uani 1 1 d . .
H11A H 1.1967 0.2123 -0.0982 0.042 Uiso 1 1 calc R U
C12A C 1.0615(2) 0.29835(15) -0.0482(2) 0.0325(5) Uani 1 1 d . .
H12A H 1.1244 0.3190 0.0178 0.039 Uiso 1 1 calc R U
N1A N 0.83931(18) 0.49686(11) 0.20003(15) 0.0250(4) Uani 1 1 d . .
N7A N 0.93366(19) 0.33249(11) -0.07125(16) 0.0273(4) Uani 1 1 d . .
Ag1A Ag 0.87715(2) 0.43807(2) 0.03787(2) 0.03047(7) Uani 1 1 d . .
C1C C 0.6046(2) 0.63177(13) -0.14240(17) 0.0207(4) Uani 1 1 d . .
C2C C 0.5861(2) 0.70774(13) -0.20695(19) 0.0258(5) Uani 1 1 d . .
H2C H 0.6207 0.7123 -0.2783 0.031 Uiso 1 1 calc R U
C3C C 0.5170(2) 0.77715(14) -0.1673(2) 0.0291(5) Uani 1 1 d . .
H3C H 0.5057 0.8293 -0.2116 0.035 Uiso 1 1 calc R U
C4C C 0.4641(2) 0.77168(14) -0.06380(19) 0.0284(5) Uani 1 1 d . .
C5C C 0.4827(2) 0.69486(14) -0.00088(19) 0.0286(5) Uani 1 1 d . .
H5C H 0.4465 0.6897 0.0696 0.034 Uiso 1 1 calc R U
C6C C 0.5530(2) 0.62556(13) -0.03864(18) 0.0245(5) Uani 1 1 d . .
H6C H 0.5658 0.5738 0.0064 0.029 Uiso 1 1 calc R U
C7C C 0.3905(3) 0.84792(16) -0.0209(2) 0.0452(7) Uani 1 1 d . .
H7C1 H 0.3077 0.8276 0.0075 0.068 Uiso 1 1 calc R U
H7C2 H 0.3635 0.8889 -0.0854 0.068 Uiso 1 1 calc R U
H7C3 H 0.4526 0.8768 0.0430 0.068 Uiso 1 1 calc R U
O1C O 0.83623(15) 0.54874(9) -0.12732(14) 0.0292(3) Uani 1 1 d . .
O2C O 0.68639(18) 0.55394(10) -0.31613(14) 0.0376(4) Uani 1 1 d . .
O3C O 0.62568(16) 0.46536(10) -0.15861(15) 0.0352(4) Uani 1 1 d . .
S1C S 0.69382(5) 0.54258(3) -0.19174(5) 0.02190(12) Uani 1 1 d . .

loop_
_atom_site_aniso_label
_atom_site_aniso_U_11
_atom_site_aniso_U_22
_atom_site_aniso_U_33
_atom_site_aniso_U_23
_atom_site_aniso_U_13
_atom_site_aniso_U_12
C2A 0.0289(12) 0.0350(12) 0.0311(13) -0.0026(10) 0.0099(10) -0.0034(10)
C3A 0.0387(14) 0.0525(16) 0.0326(14) -0.0138(12) 0.0031(11) -0.0096(12)
C4A 0.0526(16) 0.0470(15) 0.0280(13) -0.0077(11) 0.0187(12) 0.0016(13)
C5A 0.0338(13) 0.0324(12) 0.0388(14) 0.0028(10) 0.0192(11) 0.0013(11)
C6A 0.0250(11) 0.0320(12) 0.0337(13) -0.0010(10) 0.0054(10) -0.0020(10)
C8A 0.0260(11) 0.0338(13) 0.0333(13) -0.0050(10) 0.0037(10) 0.0030(10)
C9A 0.0361(13) 0.0397(14) 0.0402(15) -0.0161(11) -0.0008(11) 0.0011(12)
C10A 0.0425(14) 0.0309(13) 0.0435(15) -0.0123(11) 0.0149(12) 0.0037(11)
C11A 0.0293(12) 0.0340(13) 0.0437(15) -0.0004(11) 0.0100(11) 0.0072(11)
C12A 0.0320(12) 0.0328(12) 0.0318(13) -0.0025(10) 0.0026(10) 0.0043(11)
N1A 0.0270(9) 0.0255(9) 0.0232(10) -0.0005(7) 0.0068(8) 0.0020(8)
N7A 0.0300(10) 0.0257(9) 0.0270(10) -0.0020(8) 0.0068(8) 0.0020(8)
Ag1A 0.03759(12) 0.03150(11) 0.02330(11) -0.00442(7) 0.00805(8) 0.00561(8)
C1C 0.0192(10) 0.0211(10) 0.0216(11) -0.0027(8) 0.0035(8) -0.0019(8)
C2C 0.0288(11) 0.0255(11) 0.0239(11) 0.0035(9) 0.0070(9) -0.0004(9)
C3C 0.0327(12) 0.0232(11) 0.0303(13) 0.0058(9) 0.0022(10) 0.0033(10)
C4C 0.0296(11) 0.0272(11) 0.0268(12) -0.0072(9) 0.0002(9) 0.0027(10)
C5C 0.0337(12) 0.0325(12) 0.0208(11) -0.0037(9) 0.0082(9) -0.0016(10)
C6C 0.0293(11) 0.0231(11) 0.0209(11) 0.0027(9) 0.0037(9) -0.0019(9)
C7C 0.0578(17) 0.0374(14) 0.0406(15) -0.0069(12) 0.0096(13) 0.0152(13)
O1C 0.0208(8) 0.0325(8) 0.0343(9) -0.0005(7) 0.0044(7) 0.0017(6)
O2C 0.0497(10) 0.0415(10) 0.0222(8) -0.0025(7) 0.0083(8) 0.0130(8)
O3C 0.0324(9) 0.0206(8) 0.0565(11) -0.0011(7) 0.0181(8) -0.0022(7)
S1C 0.0219(3) 0.0216(3) 0.0230(3) -0.0007(2) 0.0059(2) 0.0005(2)

loop_
_atom_type_symbol
_atom_type_description
_atom_type_scat_dispersion_real
_atom_type_scat_dispersion_imag
_atom_type_scat_source
C C 0.0033 0.0016 'International Tables Vol C Tables 4.2.6.8 and 6.1.1.4'
H H 0.0000 0.0000 'International Tables Vol C Tables 4.2.6.8 and 6.1.1.4'
Ag Ag -0.8971 1.1015 'International Tables Vol C Tables 4.2.6.8 and 6.1.1.4'
N N 0.0061 0.0033 'International Tables Vol C Tables 4.2.6.8 and 6.1.1.4'
O O 0.0106 0.0060 'International Tables Vol C Tables 4.2.6.8 and 6.1.1.4'
S S 0.1246 0.1234 'International Tables Vol C Tables 4.2.6.8 and 6.1.1.4'

loop_
_geom_angle_atom_site_label_1
_geom_angle_atom_site_label_2
_geom_angle_atom_site_label_3
_geom_angle
_geom_angle_site_symmetry_3
N1A C2A C3A 122.3(2) .
N1A C2A H2A 118.8 .
C3A C2A H2A 118.8 .
C2A C3A C4A 119.3(2) .
C2A C3A H3A 120.3 .
C4A C3A H3A 120.3 .
C5A C4A C3A 118.7(2) .
C5A C4A H4A 120.7 .
C3A C4A H4A 120.7 .
C4A C5A C6A 119.1(2) .
C4A C5A H5A 120.5 .
C6A C5A H5A 120.5 .
N1A C6A C5A 123.1(2) .
N1A C6A H6A 118.5 .
C5A C6A H6A 118.5 .
N7A C8A C9A 122.5(2) .
N7A C8A H8A 118.7 .
C9A C8A H8A 118.7 .
C8A C9A C10A 119.2(2) .
C8A C9A H9A 120.4 .
C10A C9A H9A 120.4 .
C11A C10A C9A 118.5(2) .
C11A C10A H10A 120.8 .
C9A C10A H10A 120.8 .
C10A C11A C12A 119.6(2) .
C10A C11A H11A 120.2 .
C12A C11A H11A 120.2 .
N7A C12A C11A 122.5(2) .
N7A C12A H12A 118.7 .
C11A C12A H12A 118.7 .
C2A N1A C6A 117.50(19) .
C2A N1A Ag1A 121.78(14) .
C6A N1A Ag1A 120.45(15) .
C8A N7A C12A 117.77(19) .
C8A N7A Ag1A 122.35(15) .
C12A N7A Ag1A 119.82(15) .
N1A Ag1A N7A 155.01(7) .
N1A Ag1A O1C 110.03(6) .
N7A Ag1A O1C 94.95(6) .
N1A Ag1A Ag1A 103.31(5) 3_765
N7A Ag1A Ag1A 90.38(5) 3_765
O1C Ag1A Ag1A 55.95(3) 3_765
C2C C1C C6C 119.58(19) .
C2C C1C S1C 120.41(16) .
C6C C1C S1C 120.01(15) .
C1C C2C C3C 120.0(2) .
C1C C2C H2C 120.0 .
C3C C2C H2C 120.0 .
C2C C3C C4C 121.1(2) .
C2C C3C H3C 119.5 .
C4C C3C H3C 119.5 .
C5C C4C C3C 118.1(2) .
C5C C4C C7C 121.3(2) .
C3C C4C C7C 120.6(2) .
C6C C5C C4C 121.4(2) .
C6C C5C H5C 119.3 .
C4C C5C H5C 119.3 .
C5C C6C C1C 119.88(19) .
C5C C6C H6C 120.1 .
C1C C6C H6C 120.1 .
C4C C7C H7C1 109.5 .
C4C C7C H7C2 109.5 .
H7C1 C7C H7C2 109.5 .
C4C C7C H7C3 109.5 .
H7C1 C7C H7C3 109.5 .
H7C2 C7C H7C3 109.5 .
S1C O1C Ag1A 110.55(8) .
O2C S1C O3C 114.80(10) .
O2C S1C O1C 112.27(10) .
O3C S1C O1C 111.10(10) .
O2C S1C C1C 106.62(9) .
O3C S1C C1C 105.96(9) .
O1C S1C C1C 105.31(9) .

loop_
_geom_bond_atom_site_label_1
_geom_bond_atom_site_label_2
_geom_bond_distance
_geom_bond_site_symmetry_2
C2A N1A 1.340(3) .
C2A C3A 1.380(3) .
C2A H2A 0.9500 .
C3A C4A 1.381(4) .
C3A H3A 0.9500 .
C4A C5A 1.365(4) .
C4A H4A 0.9500 .
C5A C6A 1.376(3) .
C5A H5A 0.9500 .
C6A N1A 1.342(3) .
C6A H6A 0.9500 .
C8A N7A 1.340(3) .
C8A C9A 1.383(3) .
C8A H8A 0.9500 .
C9A C10A 1.383(3) .
C9A H9A 0.9500 .
C10A C11A 1.369(3) .
C10A H10A 0.9500 .
C11A C12A 1.379(3) .
C11A H11A 0.9500 .
C12A N7A 1.344(3) .
C12A H12A 0.9500 .
N1A Ag1A 2.1772(17) .
N7A Ag1A 2.1920(17) .
Ag1A O1C 2.5450(15) .
Ag1A Ag1A 3.3117(4) 3_765
C1C C2C 1.385(3) .
C1C C6C 1.388(3) .
C1C S1C 1.778(2) .
C2C C3C 1.387(3) .
C2C H2C 0.9500 .
C3C C4C 1.391(3) .
C3C H3C 0.9500 .
C4C C5C 1.387(3) .
C4C C7C 1.509(3) .
C5C C6C 1.384(3) .
C5C H5C 0.9500 .
C6C H6C 0.9500 .
C7C H7C1 0.9800 .
C7C H7C2 0.9800 .
C7C H7C3 0.9800 .
O1C S1C 1.4680(16) .
O2C S1C 1.4424(16) .
O3C S1C 1.4499(16) .

loop_
_geom_torsion_atom_site_label_1
_geom_torsion_atom_site_label_2
_geom_torsion_atom_site_label_3
_geom_torsion_atom_site_label_4
_geom_torsion
N1A C2A C3A C4A 0.6(4)
C2A C3A C4A C5A -1.3(4)
C3A C4A C5A C6A 0.7(4)
C4A C5A C6A N1A 0.8(4)
N7A C8A C9A C10A -0.5(4)
C8A C9A C10A C11A -0.2(4)
C9A C10A C11A C12A 0.9(4)
C10A C11A C12A N7A -0.8(4)
C3A C2A N1A C6A 0.8(3)
C3A C2A N1A Ag1A -173.15(19)
C5A C6A N1A C2A -1.5(3)
C5A C6A N1A Ag1A 172.54(17)
C9A C8A N7A C12A 0.6(3)
C9A C8A N7A Ag1A 177.75(18)
C11A C12A N7A C8A 0.0(3)
C11A C12A N7A Ag1A -177.17(17)
C6C C1C C2C C3C 0.4(3)
S1C C1C C2C C3C -179.63(16)
C1C C2C C3C C4C -0.7(3)
C2C C3C C4C C5C 0.2(3)
C2C C3C C4C C7C 179.3(2)
C3C C4C C5C C6C 0.6(3)
C7C C4C C5C C6C -178.5(2)
C4C C5C C6C C1C -0.9(3)
C2C C1C C6C C5C 0.4(3)
S1C C1C C6C C5C -179.54(16)
Ag1A O1C S1C O2C -141.19(8)
Ag1A O1C S1C O3C -11.10(11)
Ag1A O1C S1C C1C 103.19(9)
C2C C1C S1C O2C -21.8(2)
C6C C1C S1C O2C 158.12(17)
C2C C1C S1C O3C -144.58(17)
C6C C1C S1C O3C 35.38(19)
C2C C1C S1C O1C 97.61(18)
C6C C1C S1C O1C -82.43(18)
